data_4023279
loop_
_publ_author_name
'Andrew DeAngelis'
'Patricia Panne'
'Glenn P. A. Yap'
'Joseph M. Fox'

_publ_section_title
;
 Rh-Catalyzed Formation of Dioxolanes from \a-Alkyl Diazoesters:
 Diastereoselective Cycloadditions of Carbonyl Ylides with Selectivity
 over \b-Hydride Elimination
;
_journal_name_full 'Journal of Organic Chemistry'
_journal_page_first 1435
_journal_page_last 1439
_journal_paper_doi 10.1021/jo702308f
_journal_volume 73
_journal_year 2008
_chemical_formula_sum 'C25 H22 Cl2 O4'
_chemical_formula_weight 457.33
_chemical_name_systematic
; 
 ? 
;
_space_group_IT_number 61
_symmetry_cell_setting orthorhombic
_symmetry_space_group_name_Hall '-P 2ac 2ab'
_symmetry_space_group_name_H-M 'P b c a'
_atom_sites_solution_hydrogens geom
_atom_sites_solution_primary direct
_atom_sites_solution_secondary difmap
_audit_creation_method SHELXL-97
_cell_angle_alpha 90.00
_cell_angle_beta 90.00
_cell_angle_gamma 90.00
_cell_formula_units_Z 8
_cell_length_a 7.9089(15)
_cell_length_b 19.010(4)
_cell_length_c 28.786(6)
_cell_measurement_reflns_used 945
_cell_measurement_temperature 120(2)
_cell_measurement_theta_max 24.97
_cell_measurement_theta_min 2.26
_cell_volume 4327.8(14)
_computing_cell_refinement 'SAINT (Bruker, 2002)'
_computing_data_collection 'SMART (Bruker, 2002)'
_computing_data_reduction SAINT
_computing_molecular_graphics 'SHELXTL (Sheldrick, 2001)'
_computing_publication_material SHELXTL
_computing_structure_refinement 'SHELXL-97 (Sheldrick, 1997)'
_computing_structure_solution 'SHELXS-97 (Sheldrick, 1990)'
_diffrn_ambient_temperature 120(2)
_diffrn_detector_area_resol_mean 836.6
_diffrn_measured_fraction_theta_full 0.999
_diffrn_measured_fraction_theta_max 0.931
_diffrn_measurement_device_type 'Bruker AXS APEX diffractometer'
_diffrn_measurement_method \w
_diffrn_radiation_monochromator graphite
_diffrn_radiation_source 'fine-focus sealed tube'
_diffrn_radiation_type MoK\a
_diffrn_radiation_wavelength 0.71073
_diffrn_reflns_av_R_equivalents 0.0444
_diffrn_reflns_av_sigmaI/netI 0.0420
_diffrn_reflns_limit_h_max 10
_diffrn_reflns_limit_h_min -10
_diffrn_reflns_limit_k_max 22
_diffrn_reflns_limit_k_min -24
_diffrn_reflns_limit_l_max 36
_diffrn_reflns_limit_l_min -38
_diffrn_reflns_number 21864
_diffrn_reflns_theta_full 25.00
_diffrn_reflns_theta_max 28.26
_diffrn_reflns_theta_min 2.14
_diffrn_standards_decay_% 1
_diffrn_standards_interval_count 0
_diffrn_standards_interval_time 0
_diffrn_standards_number 0
_exptl_absorpt_coefficient_mu 0.330
_exptl_absorpt_correction_T_max 0.8734
_exptl_absorpt_correction_T_min 0.8607
_exptl_absorpt_correction_type multi-scan
_exptl_absorpt_process_details 'SADABS (Sheldrick, 2003)'
_exptl_crystal_colour colorless
_exptl_crystal_density_diffrn 1.404
_exptl_crystal_density_method 'not measured'
_exptl_crystal_description block
_exptl_crystal_F_000 1904
_exptl_crystal_size_max 0.47
_exptl_crystal_size_mid 0.46
_exptl_crystal_size_min 0.42
_refine_diff_density_max 0.539
_refine_diff_density_min -0.215
_refine_diff_density_rms 0.068
_refine_ls_extinction_method none
_refine_ls_goodness_of_fit_ref 1.012
_refine_ls_hydrogen_treatment constr
_refine_ls_matrix_type full
_refine_ls_number_parameters 281
_refine_ls_number_reflns 4993
_refine_ls_number_restraints 0
_refine_ls_restrained_S_all 1.012
_refine_ls_R_factor_all 0.0661
_refine_ls_R_factor_gt 0.0463
_refine_ls_shift/su_max 0.001
_refine_ls_shift/su_mean 0.000
_refine_ls_structure_factor_coef Fsqd
_refine_ls_weighting_details 'calc w=1/[\s^2^(Fo^2^)+(0.0800P)^2^+0.0000P] where P=(Fo^2^+2Fc^2^)/3'
_refine_ls_weighting_scheme calc
_refine_ls_wR_factor_gt 0.1158
_refine_ls_wR_factor_ref 0.1277
_reflns_number_gt 3760
_reflns_number_total 4993
_reflns_threshold_expression >2sigma(I)
_cod_data_source_file jo702308f-File004.cif
_cod_data_source_block joef064
_cod_depositor_comments
;
The following automatic conversions were performed:
'_symmetry_cell_setting' value 'Orthorhombic' changed to 'orthorhombic'
according to '/home/saulius/struct/CIF-dictionaries/cif_core.dic'
dictionary named 'cif_core.dic' version 2.4.1 from 2010-06-29.

Automatic conversion script
Id: cif_fix_enum 1527 2010-12-29 10:47:43Z saulius 
;
_cod_database_code 4023279

loop_
_symmetry_equiv_pos_as_xyz
'x, y, z'
'-x+1/2, -y, z+1/2'
'-x, y+1/2, -z+1/2'
'x+1/2, -y+1/2, -z'
'-x, -y, -z'
'x-1/2, y, -z-1/2'
'x, -y-1/2, z-1/2'
'-x-1/2, y-1/2, z'

loop_
_atom_site_label
_atom_site_type_symbol
_atom_site_fract_x
_atom_site_fract_y
_atom_site_fract_z
_atom_site_U_iso_or_equiv
_atom_site_adp_type
_atom_site_occupancy
_atom_site_symmetry_multiplicity
_atom_site_calc_flag
_atom_site_refinement_flags
_atom_site_disorder_assembly
_atom_site_disorder_group
Cl1 Cl 0.62890(7) -0.14598(3) 0.552553(16) 0.03474(16) Uani 1 1 d . . .
Cl2 Cl 1.19923(6) 0.16660(3) 0.567012(16) 0.03385(15) Uani 1 1 d . . .
O1 O 0.97300(15) -0.00745(6) 0.62974(4) 0.0219(3) Uani 1 1 d . . .
O2 O 0.79171(14) 0.08336(6) 0.63427(4) 0.0219(3) Uani 1 1 d . . .
O3 O 0.62422(18) 0.02026(7) 0.70475(4) 0.0337(3) Uani 1 1 d . . .
O4 O 0.45481(16) -0.03508(7) 0.65395(4) 0.0285(3) Uani 1 1 d . . .
C1 C 0.8187(2) -0.03552(9) 0.61165(6) 0.0204(4) Uani 1 1 d . . .
H1A H 0.8296 -0.0409 0.5772 0.025 Uiso 1 1 calc R . .
C2 C 0.9595(2) 0.06544(9) 0.62028(6) 0.0217(4) Uani 1 1 d . . .
H2A H 0.9743 0.0744 0.5863 0.026 Uiso 1 1 calc R . .
C3 C 0.6870(2) 0.02465(9) 0.62237(6) 0.0207(4) Uani 1 1 d . . .
C4 C 0.7857(2) -0.10660(9) 0.63290(6) 0.0217(4) Uani 1 1 d . . .
C5 C 0.8371(2) -0.12164(10) 0.67831(6) 0.0247(4) Uani 1 1 d . . .
H5A H 0.8923 -0.0862 0.6960 0.030 Uiso 1 1 calc R . .
C6 C 0.8094(2) -0.18681(11) 0.69803(7) 0.0304(4) Uani 1 1 d . . .
H6A H 0.8458 -0.1958 0.7289 0.036 Uiso 1 1 calc R . .
C7 C 0.7289(2) -0.23920(10) 0.67301(7) 0.0312(4) Uani 1 1 d . . .
H7A H 0.7107 -0.2841 0.6866 0.037 Uiso 1 1 calc R . .
C8 C 0.6749(2) -0.22585(10) 0.62813(7) 0.0283(4) Uani 1 1 d . . .
H8A H 0.6185 -0.2614 0.6109 0.034 Uiso 1 1 calc R . .
C9 C 0.7037(2) -0.16031(10) 0.60850(6) 0.0246(4) Uani 1 1 d . . .
C10 C 1.0877(2) 0.10632(9) 0.64756(6) 0.0210(4) Uani 1 1 d . . .
C11 C 1.2029(2) 0.15179(10) 0.62691(6) 0.0241(4) Uani 1 1 d . . .
C12 C 1.3238(2) 0.18715(10) 0.65273(7) 0.0294(4) Uani 1 1 d . . .
H12A H 1.4010 0.2182 0.6379 0.035 Uiso 1 1 calc R . .
C13 C 1.3309(2) 0.17688(10) 0.70021(7) 0.0298(4) Uani 1 1 d . . .
H13A H 1.4143 0.2006 0.7181 0.036 Uiso 1 1 calc R . .
C14 C 1.2164(2) 0.13193(10) 0.72203(7) 0.0285(4) Uani 1 1 d . . .
H14A H 1.2211 0.1251 0.7547 0.034 Uiso 1 1 calc R . .
C15 C 1.0955(2) 0.09721(9) 0.69571(6) 0.0247(4) Uani 1 1 d . . .
H15A H 1.0170 0.0668 0.7106 0.030 Uiso 1 1 calc R . .
C16 C 0.5707(2) 0.04205(10) 0.58068(6) 0.0238(4) Uani 1 1 d . . .
H16A H 0.5134 -0.0016 0.5705 0.029 Uiso 1 1 calc R . .
H16B H 0.4823 0.0754 0.5911 0.029 Uiso 1 1 calc R . .
C17 C 0.6630(2) 0.07359(10) 0.53975(6) 0.0241(4) Uani 1 1 d . . .
C18 C 0.6964(2) 0.14565(10) 0.53829(6) 0.0296(4) Uani 1 1 d . . .
H18A H 0.6565 0.1751 0.5626 0.036 Uiso 1 1 calc R . .
C19 C 0.7869(3) 0.17483(11) 0.50184(7) 0.0375(5) Uani 1 1 d . . .
H19A H 0.8099 0.2239 0.5015 0.045 Uiso 1 1 calc R . .
C20 C 0.8436(3) 0.13262(12) 0.46596(7) 0.0381(5) Uani 1 1 d . . .
H20A H 0.9070 0.1525 0.4412 0.046 Uiso 1 1 calc R . .
C21 C 0.8078(2) 0.06173(12) 0.46623(7) 0.0337(5) Uani 1 1 d . . .
H21A H 0.8443 0.0329 0.4412 0.040 Uiso 1 1 calc R . .
C22 C 0.7187(2) 0.03234(10) 0.50293(6) 0.0255(4) Uani 1 1 d . . .
H22A H 0.6953 -0.0167 0.5029 0.031 Uiso 1 1 calc R . .
C23 C 0.5857(2) 0.00515(9) 0.66567(6) 0.0237(4) Uani 1 1 d . . .
C24 C 0.3624(3) -0.06807(12) 0.69204(7) 0.0379(5) Uani 1 1 d . . .
H24A H 0.2784 -0.0349 0.7051 0.045 Uiso 1 1 calc R . .
H24B H 0.4412 -0.0822 0.7171 0.045 Uiso 1 1 calc R . .
C25 C 0.2761(3) -0.13093(12) 0.67234(8) 0.0406(5) Uani 1 1 d . . .
H25A H 0.2064 -0.1531 0.6964 0.061 Uiso 1 1 calc R . .
H25B H 0.3610 -0.1646 0.6613 0.061 Uiso 1 1 calc R . .
H25C H 0.2041 -0.1165 0.6463 0.061 Uiso 1 1 calc R . .

loop_
_atom_site_aniso_label
_atom_site_aniso_U_11
_atom_site_aniso_U_22
_atom_site_aniso_U_33
_atom_site_aniso_U_23
_atom_site_aniso_U_13
_atom_site_aniso_U_12
Cl1 0.0487(3) 0.0274(3) 0.0281(3) -0.00303(19) -0.0124(2) -0.0050(2)
Cl2 0.0362(3) 0.0400(3) 0.0253(3) 0.0117(2) 0.00165(19) -0.0036(2)
O1 0.0234(6) 0.0180(6) 0.0242(6) -0.0010(5) -0.0015(5) -0.0007(5)
O2 0.0226(6) 0.0199(6) 0.0231(6) -0.0037(5) -0.0018(5) 0.0002(5)
O3 0.0430(9) 0.0394(8) 0.0188(7) -0.0058(6) 0.0026(6) -0.0054(6)
O4 0.0282(7) 0.0333(8) 0.0240(7) 0.0026(5) 0.0026(5) -0.0061(6)
C1 0.0227(9) 0.0214(9) 0.0171(8) -0.0020(7) -0.0014(6) 0.0010(7)
C2 0.0252(9) 0.0205(9) 0.0195(8) 0.0008(7) -0.0006(7) 0.0010(7)
C3 0.0227(9) 0.0206(9) 0.0188(8) -0.0011(7) -0.0025(7) 0.0003(7)
C4 0.0233(9) 0.0207(9) 0.0212(9) -0.0003(7) 0.0012(7) 0.0027(7)
C5 0.0277(10) 0.0234(10) 0.0231(9) -0.0010(7) -0.0015(7) 0.0026(8)
C6 0.0341(11) 0.0318(11) 0.0253(10) 0.0048(8) 0.0003(8) 0.0057(8)
C7 0.0344(11) 0.0229(10) 0.0363(11) 0.0066(8) 0.0056(8) 0.0029(8)
C8 0.0271(10) 0.0235(10) 0.0344(11) -0.0033(8) 0.0030(8) -0.0014(8)
C9 0.0243(10) 0.0260(10) 0.0235(9) -0.0027(7) 0.0012(7) 0.0030(7)
C10 0.0226(9) 0.0181(9) 0.0224(9) -0.0005(7) -0.0009(7) 0.0024(7)
C11 0.0267(10) 0.0227(10) 0.0228(9) 0.0026(7) 0.0011(7) 0.0035(7)
C12 0.0265(10) 0.0242(10) 0.0375(11) 0.0034(8) 0.0016(8) -0.0044(8)
C13 0.0293(10) 0.0252(10) 0.0347(11) -0.0019(8) -0.0064(8) -0.0045(8)
C14 0.0339(11) 0.0268(11) 0.0248(9) -0.0015(8) -0.0043(8) -0.0025(8)
C15 0.0289(10) 0.0223(9) 0.0227(9) 0.0005(7) 0.0008(7) -0.0027(8)
C16 0.0258(9) 0.0258(10) 0.0197(8) -0.0009(7) -0.0020(7) 0.0033(7)
C17 0.0272(9) 0.0254(10) 0.0197(9) 0.0015(7) -0.0072(7) 0.0014(8)
C18 0.0390(12) 0.0274(11) 0.0225(9) -0.0009(8) -0.0098(8) 0.0020(8)
C19 0.0513(14) 0.0289(11) 0.0324(11) 0.0094(9) -0.0140(9) -0.0100(10)
C20 0.0407(12) 0.0465(14) 0.0273(11) 0.0117(10) -0.0043(9) -0.0112(10)
C21 0.0365(11) 0.0424(13) 0.0223(10) 0.0007(9) -0.0010(8) 0.0014(9)
C22 0.0282(10) 0.0284(10) 0.0201(9) 0.0011(7) -0.0041(7) -0.0012(8)
C23 0.0259(9) 0.0227(10) 0.0225(9) -0.0012(7) 0.0013(7) 0.0044(7)
C24 0.0409(12) 0.0432(13) 0.0296(11) 0.0055(9) 0.0124(9) -0.0055(10)
C25 0.0355(12) 0.0414(13) 0.0450(13) 0.0091(10) 0.0040(9) -0.0052(10)

loop_
_atom_type_symbol
_atom_type_description
_atom_type_scat_dispersion_real
_atom_type_scat_dispersion_imag
_atom_type_scat_source
C C 0.0033 0.0016 'International Tables Vol C Tables 4.2.6.8 and 6.1.1.4'
H H 0.0000 0.0000 'International Tables Vol C Tables 4.2.6.8 and 6.1.1.4'
O O 0.0106 0.0060 'International Tables Vol C Tables 4.2.6.8 and 6.1.1.4'
Cl Cl 0.1484 0.1585 'International Tables Vol C Tables 4.2.6.8 and 6.1.1.4'

loop_
_geom_angle_atom_site_label_1
_geom_angle_atom_site_label_2
_geom_angle_atom_site_label_3
_geom_angle
_geom_angle_site_symmetry_1
_geom_angle_site_symmetry_3
_geom_angle_publ_flag
C2 O1 C1 103.33(12) . . ?
C2 O2 C3 106.51(12) . . ?
C23 O4 C24 116.51(14) . . ?
O1 C1 C4 109.56(14) . . ?
O1 C1 C3 102.80(13) . . ?
C4 C1 C3 117.17(14) . . ?
O1 C2 O2 104.44(13) . . ?
O1 C2 C10 110.80(13) . . ?
O2 C2 C10 110.92(13) . . ?
O2 C3 C23 107.29(14) . . ?
O2 C3 C16 111.28(14) . . ?
C23 C3 C16 111.89(14) . . ?
O2 C3 C1 103.31(13) . . ?
C23 C3 C1 109.27(14) . . ?
C16 C3 C1 113.31(14) . . ?
C5 C4 C9 117.07(16) . . ?
C5 C4 C1 120.84(16) . . ?
C9 C4 C1 122.09(16) . . ?
C6 C5 C4 121.45(17) . . ?
C5 C6 C7 120.31(18) . . ?
C8 C7 C6 119.72(18) . . ?
C7 C8 C9 119.64(18) . . ?
C8 C9 C4 121.81(17) . . ?
C8 C9 Cl1 117.57(14) . . ?
C4 C9 Cl1 120.60(14) . . ?
C11 C10 C15 118.15(16) . . ?
C11 C10 C2 122.81(15) . . ?
C15 C10 C2 119.01(15) . . ?
C12 C11 C10 121.68(17) . . ?
C12 C11 Cl2 117.57(14) . . ?
C10 C11 Cl2 120.75(14) . . ?
C13 C12 C11 119.37(18) . . ?
C12 C13 C14 120.36(17) . . ?
C15 C14 C13 119.55(18) . . ?
C14 C15 C10 120.88(17) . . ?
C17 C16 C3 113.73(15) . . ?
C22 C17 C18 118.09(17) . . ?
C22 C17 C16 121.61(17) . . ?
C18 C17 C16 120.30(16) . . ?
C19 C18 C17 120.88(19) . . ?
C20 C19 C18 120.0(2) . . ?
C21 C20 C19 119.80(19) . . ?
C20 C21 C22 120.2(2) . . ?
C21 C22 C17 120.96(19) . . ?
O3 C23 O4 124.91(17) . . ?
O3 C23 C3 125.02(17) . . ?
O4 C23 C3 109.92(14) . . ?
O4 C24 C25 106.77(16) . . ?

loop_
_geom_bond_atom_site_label_1
_geom_bond_atom_site_label_2
_geom_bond_distance
_geom_bond_site_symmetry_2
_geom_bond_publ_flag
Cl1 C9 1.7370(19) . ?
Cl2 C11 1.7474(18) . ?
O1 C2 1.416(2) . ?
O1 C1 1.430(2) . ?
O2 C2 1.428(2) . ?
O2 C3 1.431(2) . ?
O3 C23 1.200(2) . ?
O4 C23 1.331(2) . ?
O4 C24 1.459(2) . ?
C1 C4 1.506(2) . ?
C1 C3 1.578(2) . ?
C2 C10 1.500(2) . ?
C3 C23 1.527(2) . ?
C3 C16 1.548(2) . ?
C4 C5 1.399(2) . ?
C4 C9 1.399(2) . ?
C5 C6 1.380(3) . ?
C6 C7 1.384(3) . ?
C7 C8 1.384(3) . ?
C8 C9 1.387(3) . ?
C10 C11 1.390(2) . ?
C10 C15 1.398(2) . ?
C11 C12 1.385(3) . ?
C12 C13 1.382(3) . ?
C13 C14 1.395(3) . ?
C14 C15 1.387(2) . ?
C16 C17 1.510(2) . ?
C17 C22 1.390(3) . ?
C17 C18 1.396(3) . ?
C18 C19 1.386(3) . ?
C19 C20 1.383(3) . ?
C20 C21 1.377(3) . ?
C21 C22 1.388(3) . ?
C24 C25 1.488(3) . ?

loop_
_geom_torsion_atom_site_label_1
_geom_torsion_atom_site_label_2
_geom_torsion_atom_site_label_3
_geom_torsion_atom_site_label_4
_geom_torsion
_geom_torsion_site_symmetry_1
_geom_torsion_site_symmetry_2
_geom_torsion_site_symmetry_3
_geom_torsion_site_symmetry_4
_geom_torsion_publ_flag
C2 O1 C1 C4 -160.75(13) . . . . ?
C2 O1 C1 C3 -35.46(15) . . . . ?
C1 O1 C2 O2 45.65(15) . . . . ?
C1 O1 C2 C10 165.14(13) . . . . ?
C3 O2 C2 O1 -36.75(16) . . . . ?
C3 O2 C2 C10 -156.16(13) . . . . ?
C2 O2 C3 C23 128.93(14) . . . . ?
C2 O2 C3 C16 -108.36(15) . . . . ?
C2 O2 C3 C1 13.54(16) . . . . ?
O1 C1 C3 O2 13.47(15) . . . . ?
C4 C1 C3 O2 133.64(15) . . . . ?
O1 C1 C3 C23 -100.50(15) . . . . ?
C4 C1 C3 C23 19.7(2) . . . . ?
O1 C1 C3 C16 134.00(14) . . . . ?
C4 C1 C3 C16 -105.84(17) . . . . ?
O1 C1 C4 C5 32.3(2) . . . . ?
C3 C1 C4 C5 -84.2(2) . . . . ?
O1 C1 C4 C9 -147.47(15) . . . . ?
C3 C1 C4 C9 96.0(2) . . . . ?
C9 C4 C5 C6 0.5(3) . . . . ?
C1 C4 C5 C6 -179.24(17) . . . . ?
C4 C5 C6 C7 -0.2(3) . . . . ?
C5 C6 C7 C8 -0.4(3) . . . . ?
C6 C7 C8 C9 0.6(3) . . . . ?
C7 C8 C9 C4 -0.3(3) . . . . ?
C7 C8 C9 Cl1 -178.57(14) . . . . ?
C5 C4 C9 C8 -0.3(3) . . . . ?
C1 C4 C9 C8 179.45(16) . . . . ?
C5 C4 C9 Cl1 177.93(13) . . . . ?
C1 C4 C9 Cl1 -2.3(2) . . . . ?
O1 C2 C10 C11 124.84(17) . . . . ?
O2 C2 C10 C11 -119.64(17) . . . . ?
O1 C2 C10 C15 -53.4(2) . . . . ?
O2 C2 C10 C15 62.1(2) . . . . ?
C15 C10 C11 C12 0.5(3) . . . . ?
C2 C10 C11 C12 -177.80(16) . . . . ?
C15 C10 C11 Cl2 -179.27(13) . . . . ?
C2 C10 C11 Cl2 2.5(2) . . . . ?
C10 C11 C12 C13 0.3(3) . . . . ?
Cl2 C11 C12 C13 -179.99(15) . . . . ?
C11 C12 C13 C14 -0.7(3) . . . . ?
C12 C13 C14 C15 0.3(3) . . . . ?
C13 C14 C15 C10 0.4(3) . . . . ?
C11 C10 C15 C14 -0.8(3) . . . . ?
C2 C10 C15 C14 177.52(16) . . . . ?
O2 C3 C16 C17 49.99(19) . . . . ?
C23 C3 C16 C17 170.01(15) . . . . ?
C1 C3 C16 C17 -65.91(19) . . . . ?
C3 C16 C17 C22 95.3(2) . . . . ?
C3 C16 C17 C18 -84.0(2) . . . . ?
C22 C17 C18 C19 -1.9(3) . . . . ?
C16 C17 C18 C19 177.39(17) . . . . ?
C17 C18 C19 C20 0.8(3) . . . . ?
C18 C19 C20 C21 0.9(3) . . . . ?
C19 C20 C21 C22 -1.5(3) . . . . ?
C20 C21 C22 C17 0.4(3) . . . . ?
C18 C17 C22 C21 1.3(3) . . . . ?
C16 C17 C22 C21 -178.02(16) . . . . ?
C24 O4 C23 O3 -6.0(3) . . . . ?
C24 O4 C23 C3 169.81(15) . . . . ?
O2 C3 C23 O3 -21.4(2) . . . . ?
C16 C3 C23 O3 -143.68(18) . . . . ?
C1 C3 C23 O3 90.0(2) . . . . ?
O2 C3 C23 O4 162.84(13) . . . . ?
C16 C3 C23 O4 40.52(19) . . . . ?
C1 C3 C23 O4 -85.80(17) . . . . ?
C23 O4 C24 C25 -156.55(17) . . . . ?
